data_1100938
loop_
_publ_author_name
'Nripen Chanda'
'Debamita Paul'
'Sanjib Kar'
'Shaikh M. Mobin'
'Anindya Datta'
'Vedavati G. Puranik'
'K. Krishnamurthy Rao'
'Goutam Kumar Lahiri'

_publ_section_title
;
 Effect of 2-(2-Pyridyl)azole-Based Ancillary Ligands (L1-4) on the
 Electrophilicity of the Nitrosyl Function in [RuII(trpy)(L1-4)(NO)]3+
 [trpy = 2,2':6',2''-Terpyridine]. Synthesis, Structures, and
 Spectroscopic, Electrochemical, and Kinetic Aspects
;
_journal_name_full 'Inorganic Chemistry'
_journal_page_first 3499
_journal_page_last 3511
_journal_paper_doi 10.1021/ic048184w
_journal_volume 44
_journal_year 2005
_chemical_formula_moiety 'C27 H20 N7 O Ru.2(ClO4).(NO3).(H2O).0.5(C6H6)'
_chemical_formula_sum 'C30 H25 Cl2 N8 O13 Ru'
_chemical_formula_weight 877.55
_chemical_name_systematic ?
_space_group_IT_number 15
_symmetry_cell_setting monoclinic
_symmetry_space_group_name_Hall '-C 2yc'
_symmetry_space_group_name_H-M 'C 1 2/c 1'
_atom_sites_solution_hydrogens geom
_atom_sites_solution_primary direct
_atom_sites_solution_secondary difmap
_audit_creation_method SHELXL-97
_cell_angle_alpha 90.00
_cell_angle_beta 111.644(13)
_cell_angle_gamma 90.00
_cell_formula_units_Z 8
_cell_length_a 39.07(3)
_cell_length_b 9.625(8)
_cell_length_c 19.353(16)
_cell_measurement_reflns_used 1115
_cell_measurement_temperature 293(2)
_cell_measurement_theta_max 17.30
_cell_measurement_theta_min 2.22
_cell_volume 6765(9)
_computing_cell_refinement 'BRUKER SAINT'
_computing_data_collection 'BRUKER SMART'
_computing_data_reduction 'BRUKER SAINT'
_computing_molecular_graphics 'SHELXTL and PLATON'
_computing_publication_material SHELXTL
_computing_structure_refinement 'SHELXL-97 (Sheldrick, 1997)'
_computing_structure_solution 'SHELXS-97 (Sheldrick, 1990)'
_diffrn_ambient_temperature 293(2)
_diffrn_measured_fraction_theta_full 0.999
_diffrn_measured_fraction_theta_max 0.999
_diffrn_measurement_device ' Bruker Smart APEX'
_diffrn_measurement_device_type ' CCD Area Detector'
_diffrn_measurement_method 'Omega Scan'
_diffrn_radiation_monochromator graphite
_diffrn_radiation_source 'fine-focus sealed tube'
_diffrn_radiation_type MoK\a
_diffrn_radiation_wavelength 0.71073
_diffrn_reflns_av_R_equivalents 0.1745
_diffrn_reflns_av_sigmaI/netI 0.1605
_diffrn_reflns_limit_h_max 43
_diffrn_reflns_limit_h_min -43
_diffrn_reflns_limit_k_max 10
_diffrn_reflns_limit_k_min -10
_diffrn_reflns_limit_l_max 21
_diffrn_reflns_limit_l_min -21
_diffrn_reflns_number 22233
_diffrn_reflns_theta_full 23.50
_diffrn_reflns_theta_max 23.50
_diffrn_reflns_theta_min 2.12
_exptl_absorpt_coefficient_mu 0.702
_exptl_absorpt_correction_T_max 0.9578
_exptl_absorpt_correction_T_min 0.8654
_exptl_absorpt_correction_type multi-scan
_exptl_absorpt_process_details 'Bruker SADABS'
_exptl_crystal_colour Brown
_exptl_crystal_density_diffrn 1.721
_exptl_crystal_density_method 'not measured'
_exptl_crystal_description Needle
_exptl_crystal_F_000 3536
_exptl_crystal_size_max 0.21
_exptl_crystal_size_mid 0.14
_exptl_crystal_size_min 0.06
_refine_diff_density_max 1.203
_refine_diff_density_min -0.497
_refine_diff_density_rms 0.118
_refine_ls_extinction_method none
_refine_ls_goodness_of_fit_ref 0.992
_refine_ls_hydrogen_treatment mixed
_refine_ls_matrix_type full
_refine_ls_number_parameters 487
_refine_ls_number_reflns 5014
_refine_ls_number_restraints 68
_refine_ls_restrained_S_all 1.002
_refine_ls_R_factor_all 0.1679
_refine_ls_R_factor_gt 0.0744
_refine_ls_shift/su_max 0.000
_refine_ls_shift/su_mean 0.000
_refine_ls_structure_factor_coef Fsqd
_refine_ls_weighting_details 'calc w=1/[\s^2^(Fo^2^)+(0.0786P)^2^+0.0000P] where P=(Fo^2^+2Fc^2^)/3'
_refine_ls_weighting_scheme calc
_refine_ls_wR_factor_gt 0.1456
_refine_ls_wR_factor_ref 0.1846
_reflns_number_gt 2526
_reflns_number_total 5014
_reflns_threshold_expression >2sigma(I)
_cod_data_source_file ic048184wsi20041223_112911.cif
_cod_data_source_block C30H25Cl2N8O13Ru
_cod_depositor_comments
;
 Marking attached hydrogen atoms.

 Antanas Vaitkus,
 2016-12-31

The following automatic conversions were performed:
'_symmetry_cell_setting' value 'Monoclinic' changed to 'monoclinic'
according to '/home/saulius/struct/CIF-dictionaries/cif_core.dic'
dictionary named 'cif_core.dic' version 2.4.1 from 2010-06-29.

Automatic conversion script
Id: cif_fix_enum 1527 2010-12-29 10:47:43Z saulius 
;
_cod_database_code 1100938

loop_
_symmetry_equiv_pos_as_xyz
'x, y, z'
'-x, y, -z+1/2'
'x+1/2, y+1/2, z'
'-x+1/2, y+1/2, -z+1/2'
'-x, -y, -z'
'x, -y, z-1/2'
'-x+1/2, -y+1/2, -z'
'x+1/2, -y+1/2, z-1/2'

loop_
_atom_site_label
_atom_site_type_symbol
_atom_site_fract_x
_atom_site_fract_y
_atom_site_fract_z
_atom_site_U_iso_or_equiv
_atom_site_adp_type
_atom_site_occupancy
_atom_site_symmetry_multiplicity
_atom_site_calc_flag
_atom_site_refinement_flags
_atom_site_disorder_assembly
_atom_site_disorder_group
_atom_site_attached_hydrogens
Ru Ru 0.12471(2) 0.84864(9) 0.17243(4) 0.0412(3) Uani 1 1 d . . . 0
O1 O 0.1400(2) 1.0578(9) 0.0822(4) 0.068(2) Uani 1 1 d . . . 0
N1 N 0.1589(2) 0.9334(8) 0.2711(4) 0.041(2) Uani 1 1 d . . . 0
N2 N 0.1241(2) 0.6962(8) 0.2504(4) 0.041(2) Uani 1 1 d . . . 0
N3 N 0.1601(2) 0.7138(8) 0.1505(4) 0.044(2) Uani 1 1 d . . . 0
N4 N 0.0893(2) 0.7377(9) 0.0904(4) 0.044(2) Uani 1 1 d . . . 0
N5 N 0.0756(2) 0.9324(9) 0.1702(4) 0.044(2) Uani 1 1 d . . . 0
N6 N 0.1322(2) 0.9777(11) 0.1165(4) 0.052(3) Uani 1 1 d . . . 0
N7 N 0.1861(2) 0.9175(9) 0.3931(4) 0.054(3) Uani 1 1 d . . . 0
H7 H 0.1933 0.8820 0.4369 0.065 Uiso 1 1 calc R . . 0
C1 C 0.1941(3) 1.0491(12) 0.3749(6) 0.053(3) Uani 1 1 d . . . 0
C2 C 0.2129(3) 1.1583(14) 0.4190(7) 0.079(4) Uani 1 1 d . . . 0
H2 H 0.2235 1.1511 0.4705 0.095 Uiso 1 1 calc R . . 0
C3 C 0.2151(4) 1.2779(14) 0.3824(7) 0.087(5) Uani 1 1 d . . . 0
H3 H 0.2280 1.3529 0.4102 0.105 Uiso 1 1 calc R . . 0
C4 C 0.1988(3) 1.2926(12) 0.3052(7) 0.076(4) Uani 1 1 d . . . 0
H4 H 0.2011 1.3754 0.2825 0.091 Uiso 1 1 calc R . . 0
C5 C 0.1791(3) 1.1813(11) 0.2626(6) 0.059(3) Uani 1 1 d . . . 0
H5 H 0.1676 1.1896 0.2113 0.070 Uiso 1 1 calc R . . 0
C6 C 0.1771(3) 1.0595(11) 0.2978(6) 0.047(3) Uani 1 1 d . . . 0
C7 C 0.1652(2) 0.8564(11) 0.3306(5) 0.042(3) Uani 1 1 d . . . 0
C8 C 0.1486(3) 0.7208(11) 0.3214(5) 0.042(3) Uani 1 1 d . . . 0
C9 C 0.1555(3) 0.6242(12) 0.3766(6) 0.055(3) Uani 1 1 d . . . 0
H9 H 0.1723 0.6424 0.4241 0.066 Uiso 1 1 calc R . . 0
C10 C 0.1366(3) 0.4970(13) 0.3603(6) 0.067(4) Uani 1 1 d . . . 0
H10 H 0.1404 0.4295 0.3968 0.080 Uiso 1 1 calc R . . 0
C11 C 0.1126(3) 0.4755(12) 0.2894(6) 0.060(3) Uani 1 1 d . . . 0
H11 H 0.0999 0.3918 0.2771 0.072 Uiso 1 1 calc R . . 0
C12 C 0.1070(3) 0.5743(12) 0.2367(6) 0.063(3) Uani 1 1 d . . . 0
H12 H 0.0905 0.5560 0.1888 0.076 Uiso 1 1 calc R . . 0
C13 C 0.1969(3) 0.7019(11) 0.1841(6) 0.054(3) Uani 1 1 d . . . 0
H13 H 0.2091 0.7648 0.2216 0.065 Uiso 1 1 calc R . . 0
C14 C 0.2169(3) 0.6042(13) 0.1668(7) 0.075(4) Uani 1 1 d . . . 0
H14 H 0.2422 0.6000 0.1922 0.090 Uiso 1 1 calc R . . 0
C15 C 0.2000(4) 0.5119(13) 0.1119(8) 0.077(4) Uani 1 1 d . . . 0
H15 H 0.2135 0.4446 0.0988 0.093 Uiso 1 1 calc R . . 0
C16 C 0.1627(3) 0.5193(12) 0.0764(6) 0.062(3) Uani 1 1 d . . . 0
H16 H 0.1507 0.4558 0.0390 0.075 Uiso 1 1 calc R . . 0
C17 C 0.1429(3) 0.6195(11) 0.0953(5) 0.046(3) Uani 1 1 d . . . 0
C18 C 0.1028(3) 0.6368(11) 0.0607(5) 0.043(3) Uani 1 1 d . . . 0
C19 C 0.0780(3) 0.5629(12) 0.0021(6) 0.060(3) Uani 1 1 d . . . 0
H19 H 0.0863 0.4933 -0.0212 0.072 Uiso 1 1 calc R . . 0
C20 C 0.0416(3) 0.5923(13) -0.0211(6) 0.066(4) Uani 1 1 d . . . 0
H20 H 0.0250 0.5422 -0.0602 0.080 Uiso 1 1 calc R . . 0
C21 C 0.0290(3) 0.6954(12) 0.0125(6) 0.056(3) Uani 1 1 d . . . 0
H21 H 0.0039 0.7142 -0.0037 0.067 Uiso 1 1 calc R . . 0
C22 C 0.0528(3) 0.7695(12) 0.0691(5) 0.049(3) Uani 1 1 d . . . 0
C23 C 0.0452(3) 0.8811(11) 0.1133(5) 0.049(3) Uani 1 1 d . . . 0
C24 C 0.0119(3) 0.9361(12) 0.0992(6) 0.058(3) Uani 1 1 d . . . 0
H24 H -0.0081 0.9013 0.0600 0.069 Uiso 1 1 calc R . . 0
C25 C 0.0066(3) 1.0440(13) 0.1417(7) 0.070(4) Uani 1 1 d . . . 0
H25 H -0.0167 1.0813 0.1323 0.084 Uiso 1 1 calc R . . 0
C26 C 0.0369(3) 1.0927(13) 0.1977(7) 0.072(4) Uani 1 1 d . . . 0
H26 H 0.0345 1.1658 0.2270 0.086 Uiso 1 1 calc R . . 0
C27 C 0.0708(3) 1.0362(12) 0.2116(6) 0.055(3) Uani 1 1 d . . . 0
H27 H 0.0910 1.0707 0.2507 0.066 Uiso 1 1 calc R . . 0
Cl1 Cl 0.23176(9) 0.1366(4) 0.09661(18) 0.0746(10) Uani 1 1 d U . . 0
O2 O 0.2004(2) 0.2002(8) 0.0419(4) 0.085(3) Uani 1 1 d U . . 0
O3 O 0.2217(3) 0.0263(12) 0.1322(6) 0.138(4) Uani 1 1 d U . . 0
O4 O 0.2542(3) 0.0922(11) 0.0574(7) 0.132(4) Uani 1 1 d U . . 0
O5 O 0.2515(3) 0.2363(11) 0.1454(6) 0.150(4) Uani 1 1 d U . . 0
Cl2 Cl 0.10266(8) 0.1164(3) 0.41833(15) 0.0599(8) Uani 1 1 d U . . 0
O6 O 0.0828(3) 0.2141(8) 0.3621(4) 0.089(3) Uani 1 1 d U . . 0
O7 O 0.0812(2) 0.0796(8) 0.4603(4) 0.067(2) Uani 1 1 d U . . 0
O8 O 0.1102(2) -0.0030(9) 0.3825(5) 0.085(2) Uani 1 1 d U . . 0
O9 O 0.1359(2) 0.1789(10) 0.4668(5) 0.094(3) Uani 1 1 d U . . 0
N8 N 0.0732(3) 0.2906(10) 0.0988(5) 0.052(3) Uani 1 1 d . . . 0
O10 O 0.0504(2) 0.3701(9) 0.1145(4) 0.081(3) Uani 1 1 d . . . 0
O11 O 0.0603(2) 0.2091(10) 0.0485(5) 0.093(3) Uani 1 1 d . . . 0
O12 O 0.1041(3) 0.2985(10) 0.1356(6) 0.122(4) Uani 1 1 d . . . 0
C28 C 0.0173(5) 0.7346(19) 0.2768(10) 0.134(7) Uani 1 1 d . . . 0
H28 H 0.0295 0.8181 0.2936 0.161 Uiso 1 1 calc R . . 0
C29 C 0.0336(5) 0.613(2) 0.3054(10) 0.125(7) Uani 1 1 d . . . 0
H29 H 0.0564 0.6127 0.3443 0.150 Uiso 1 1 calc R . . 0
C30 C 0.0163(5) 0.490(2) 0.2762(9) 0.129(7) Uani 1 1 d . . . 0
H30 H 0.0279 0.4065 0.2941 0.155 Uiso 1 1 calc R . . 0
O13 O 0.1014(3) 0.7384(9) 0.4566(5) 0.107(3) Uani 1 1 d . . . 2

loop_
_atom_site_aniso_label
_atom_site_aniso_U_11
_atom_site_aniso_U_22
_atom_site_aniso_U_33
_atom_site_aniso_U_23
_atom_site_aniso_U_13
_atom_site_aniso_U_12
Ru 0.0369(5) 0.0400(5) 0.0353(5) -0.0032(5) -0.0001(3) -0.0024(5)
O1 0.069(6) 0.079(7) 0.048(5) 0.014(5) 0.014(4) -0.011(5)
N1 0.042(5) 0.034(5) 0.037(5) -0.002(4) 0.003(4) -0.007(4)
N2 0.038(5) 0.040(6) 0.035(5) 0.002(4) 0.003(4) -0.006(4)
N3 0.032(5) 0.047(6) 0.039(5) 0.000(4) -0.003(4) -0.003(4)
N4 0.046(6) 0.044(6) 0.029(5) -0.011(4) -0.001(4) -0.007(5)
N5 0.052(6) 0.040(6) 0.035(5) -0.004(4) 0.010(4) 0.002(4)
N6 0.036(5) 0.085(8) 0.029(5) -0.005(5) 0.006(4) -0.008(5)
N7 0.058(6) 0.048(6) 0.034(5) -0.003(4) -0.009(4) -0.013(5)
C1 0.048(7) 0.046(8) 0.045(7) -0.002(6) -0.007(5) -0.011(6)
C2 0.089(9) 0.061(9) 0.061(8) -0.010(8) -0.005(7) -0.023(8)
C3 0.101(11) 0.049(9) 0.071(9) -0.015(8) -0.016(8) -0.011(8)
C4 0.066(8) 0.042(8) 0.093(10) -0.001(7) -0.003(7) -0.021(7)
C5 0.056(7) 0.036(8) 0.066(8) -0.003(6) 0.002(6) -0.008(6)
C6 0.035(6) 0.036(7) 0.051(7) -0.009(6) -0.006(5) -0.009(5)
C7 0.033(6) 0.044(7) 0.040(6) -0.008(6) 0.002(5) -0.011(6)
C8 0.048(7) 0.032(7) 0.037(6) -0.003(5) 0.007(5) 0.001(5)
C9 0.054(7) 0.060(9) 0.042(6) -0.010(6) 0.008(5) 0.000(7)
C10 0.077(9) 0.056(9) 0.056(8) 0.001(7) 0.011(7) -0.002(7)
C11 0.075(9) 0.043(8) 0.055(7) -0.007(6) 0.015(7) -0.021(6)
C12 0.074(9) 0.050(8) 0.054(7) -0.004(7) 0.010(6) -0.033(7)
C13 0.058(8) 0.037(7) 0.059(7) -0.008(6) 0.011(6) 0.002(6)
C14 0.057(8) 0.073(10) 0.079(9) -0.008(8) 0.006(7) 0.027(7)
C15 0.069(10) 0.054(9) 0.101(10) -0.021(8) 0.022(8) 0.012(7)
C16 0.064(9) 0.059(9) 0.052(7) -0.017(6) 0.007(6) -0.001(7)
C17 0.054(7) 0.039(8) 0.044(6) -0.007(5) 0.016(6) 0.007(6)
C18 0.058(7) 0.033(7) 0.033(5) -0.011(5) 0.011(5) -0.008(6)
C19 0.077(10) 0.049(8) 0.050(7) -0.011(6) 0.020(7) -0.007(7)
C20 0.053(9) 0.066(9) 0.054(7) -0.006(7) -0.010(6) -0.014(7)
C21 0.041(7) 0.066(9) 0.049(7) -0.009(6) 0.003(6) -0.007(6)
C22 0.045(7) 0.053(8) 0.036(6) -0.006(6) 0.000(5) -0.010(6)
C23 0.037(7) 0.052(8) 0.041(6) 0.007(6) -0.004(5) 0.002(6)
C24 0.035(7) 0.064(9) 0.064(8) -0.007(7) 0.006(6) -0.004(6)
C25 0.056(8) 0.072(10) 0.079(9) -0.003(8) 0.021(7) 0.012(7)
C26 0.052(8) 0.079(10) 0.078(9) -0.011(7) 0.017(7) 0.003(7)
C27 0.044(7) 0.058(8) 0.053(7) -0.007(6) 0.005(6) -0.009(6)
Cl1 0.073(2) 0.061(2) 0.068(2) 0.0003(19) 0.0007(17) 0.013(2)
O2 0.082(5) 0.067(6) 0.072(5) -0.003(4) -0.012(4) 0.013(4)
O3 0.119(8) 0.136(8) 0.136(8) 0.067(7) 0.022(6) 0.006(6)
O4 0.131(8) 0.112(8) 0.167(9) 0.027(6) 0.070(7) 0.046(6)
O5 0.139(8) 0.116(7) 0.105(7) -0.022(6) -0.060(6) -0.004(6)
Cl2 0.0633(19) 0.059(2) 0.0507(17) 0.0015(15) 0.0137(15) -0.0005(16)
O6 0.126(7) 0.063(5) 0.061(5) 0.016(4) 0.013(4) 0.014(5)
O7 0.063(5) 0.080(6) 0.059(5) -0.002(4) 0.022(4) -0.004(4)
O8 0.103(7) 0.077(6) 0.078(5) 0.000(4) 0.037(5) 0.018(5)
O9 0.055(5) 0.116(7) 0.093(6) -0.014(5) 0.007(4) -0.020(5)
N8 0.035(6) 0.037(6) 0.061(6) -0.007(5) -0.010(5) -0.001(5)
O10 0.068(6) 0.067(7) 0.084(6) -0.010(5) 0.002(5) -0.003(5)
O11 0.077(6) 0.097(8) 0.090(7) -0.047(6) 0.013(5) -0.010(5)
O12 0.064(7) 0.120(9) 0.130(8) -0.059(7) -0.026(6) 0.025(6)
C28 0.16(2) 0.093(13) 0.13(2) -0.013(12) 0.033(14) -0.013(13)
C29 0.102(14) 0.16(2) 0.096(13) -0.007(14) 0.013(10) 0.006(14)
C30 0.15(2) 0.112(14) 0.107(17) 0.014(12) 0.025(12) 0.028(13)
O13 0.134(8) 0.069(7) 0.115(7) -0.003(6) 0.043(7) -0.004(6)

loop_
_atom_type_symbol
_atom_type_description
_atom_type_scat_dispersion_real
_atom_type_scat_dispersion_imag
_atom_type_scat_source
C C 0.0033 0.0016 'International Tables Vol C Tables 4.2.6.8 and 6.1.1.4'
Cl Cl 0.1484 0.1585 'International Tables Vol C Tables 4.2.6.8 and 6.1.1.4'
O O 0.0106 0.0060 'International Tables Vol C Tables 4.2.6.8 and 6.1.1.4'
Ru Ru -1.2594 0.8363 'International Tables Vol C Tables 4.2.6.8 and 6.1.1.4'
N N 0.0061 0.0033 'International Tables Vol C Tables 4.2.6.8 and 6.1.1.4'
H H 0.0000 0.0000 'International Tables Vol C Tables 4.2.6.8 and 6.1.1.4'

loop_
_geom_angle_atom_site_label_1
_geom_angle_atom_site_label_2
_geom_angle_atom_site_label_3
_geom_angle
_geom_angle_site_symmetry_1
_geom_angle_site_symmetry_3
_geom_angle_publ_flag
N6 Ru N4 96.5(4) . . ?
N6 Ru N3 92.3(4) . . ?
N4 Ru N3 79.6(3) . . ?
N6 Ru N1 95.4(4) . . ?
N4 Ru N1 168.0(3) . . ?
N3 Ru N1 100.8(3) . . ?
N6 Ru N5 94.4(4) . . ?
N4 Ru N5 80.0(4) . . ?
N3 Ru N5 159.0(3) . . ?
N1 Ru N5 98.3(3) . . ?
N6 Ru N2 171.3(3) . . ?
N4 Ru N2 90.5(3) . . ?
N3 Ru N2 84.0(3) . . ?
N1 Ru N2 77.6(3) . . ?
N5 Ru N2 91.7(3) . . ?
C7 N1 C6 105.0(8) . . ?
C7 N1 Ru 116.0(6) . . ?
C6 N1 Ru 138.8(7) . . ?
C12 N2 C8 117.7(9) . . ?
C12 N2 Ru 127.5(7) . . ?
C8 N2 Ru 114.0(7) . . ?
C13 N3 C17 116.7(9) . . ?
C13 N3 Ru 129.3(7) . . ?
C17 N3 Ru 113.8(7) . . ?
C18 N4 C22 124.7(8) . . ?
C18 N4 Ru 117.7(7) . . ?
C22 N4 Ru 117.6(7) . . ?
C27 N5 C23 118.4(9) . . ?
C27 N5 Ru 127.9(7) . . ?
C23 N5 Ru 113.3(7) . . ?
O1 N6 Ru 174.4(9) . . ?
C7 N7 C1 107.3(9) . . ?
C7 N7 H7 126.4 . . ?
C1 N7 H7 126.4 . . ?
N7 C1 C2 131.3(10) . . ?
N7 C1 C6 106.0(9) . . ?
C2 C1 C6 122.7(11) . . ?
C3 C2 C1 116.1(11) . . ?
C3 C2 H2 121.9 . . ?
C1 C2 H2 121.9 . . ?
C2 C3 C4 123.2(12) . . ?
C2 C3 H3 118.4 . . ?
C4 C3 H3 118.4 . . ?
C5 C4 C3 119.1(12) . . ?
C5 C4 H4 120.4 . . ?
C3 C4 H4 120.4 . . ?
C6 C5 C4 118.8(11) . . ?
C6 C5 H5 120.6 . . ?
C4 C5 H5 120.6 . . ?
C5 C6 C1 120.0(10) . . ?
C5 C6 N1 132.1(9) . . ?
C1 C6 N1 107.9(10) . . ?
N1 C7 N7 113.8(9) . . ?
N1 C7 C8 118.2(8) . . ?
N7 C7 C8 128.0(10) . . ?
C9 C8 N2 121.9(9) . . ?
C9 C8 C7 124.8(9) . . ?
N2 C8 C7 113.3(9) . . ?
C8 C9 C10 118.9(10) . . ?
C8 C9 H9 120.6 . . ?
C10 C9 H9 120.6 . . ?
C11 C10 C9 117.9(11) . . ?
C11 C10 H10 121.0 . . ?
C9 C10 H10 121.0 . . ?
C12 C11 C10 120.8(11) . . ?
C12 C11 H11 119.6 . . ?
C10 C11 H11 119.6 . . ?
N2 C12 C11 122.8(10) . . ?
N2 C12 H12 118.6 . . ?
C11 C12 H12 118.6 . . ?
C14 C13 N3 123.7(10) . . ?
C14 C13 H13 118.2 . . ?
N3 C13 H13 118.2 . . ?
C13 C14 C15 119.6(12) . . ?
C13 C14 H14 120.2 . . ?
C15 C14 H14 120.2 . . ?
C14 C15 C16 118.9(12) . . ?
C14 C15 H15 120.6 . . ?
C16 C15 H15 120.6 . . ?
C15 C16 C17 120.3(11) . . ?
C15 C16 H16 119.8 . . ?
C17 C16 H16 119.8 . . ?
C16 C17 N3 120.7(10) . . ?
C16 C17 C18 124.8(10) . . ?
N3 C17 C18 114.4(9) . . ?
N4 C18 C19 117.2(10) . . ?
N4 C18 C17 114.4(9) . . ?
C19 C18 C17 128.4(11) . . ?
C20 C19 C18 119.7(11) . . ?
C20 C19 H19 120.1 . . ?
C18 C19 H19 120.1 . . ?
C19 C20 C21 120.7(11) . . ?
C19 C20 H20 119.6 . . ?
C21 C20 H20 119.6 . . ?
C22 C21 C20 120.3(11) . . ?
C22 C21 H21 119.8 . . ?
C20 C21 H21 119.8 . . ?
C21 C22 N4 117.3(11) . . ?
C21 C22 C23 129.1(11) . . ?
N4 C22 C23 113.6(9) . . ?
C24 C23 N5 120.5(10) . . ?
C24 C23 C22 124.2(10) . . ?
N5 C23 C22 115.3(9) . . ?
C23 C24 C25 121.6(11) . . ?
C23 C24 H24 119.2 . . ?
C25 C24 H24 119.2 . . ?
C26 C25 C24 116.8(12) . . ?
C26 C25 H25 121.6 . . ?
C24 C25 H25 121.6 . . ?
C25 C26 C27 121.2(12) . . ?
C25 C26 H26 119.4 . . ?
C27 C26 H26 119.4 . . ?
N5 C27 C26 121.4(10) . . ?
N5 C27 H27 119.3 . . ?
C26 C27 H27 119.3 . . ?
O5 Cl1 O3 112.4(7) . . ?
O5 Cl1 O4 106.1(8) . . ?
O3 Cl1 O4 112.0(7) . . ?
O5 Cl1 O2 108.8(6) . . ?
O3 Cl1 O2 111.8(6) . . ?
O4 Cl1 O2 105.2(6) . . ?
O7 Cl2 O9 108.6(5) . . ?
O7 Cl2 O8 110.5(5) . . ?
O9 Cl2 O8 110.9(6) . . ?
O7 Cl2 O6 109.3(5) . . ?
O9 Cl2 O6 109.3(6) . . ?
O8 Cl2 O6 108.1(5) . . ?
O12 N8 O11 124.8(12) . . ?
O12 N8 O10 118.1(10) . . ?
O11 N8 O10 117.0(9) . . ?
C29 C28 C28 119.8(12) . 2 ?
C29 C28 H28 120.1 . . ?
C28 C28 H28 120.1 2 . ?
C28 C29 C30 119.3(18) . . ?
C28 C29 H29 120.4 . . ?
C30 C29 H29 120.4 . . ?
C30 C30 C29 120.8(11) 2 . ?
C30 C30 H30 119.6 2 . ?
C29 C30 H30 119.6 . . ?

loop_
_geom_bond_atom_site_label_1
_geom_bond_atom_site_label_2
_geom_bond_distance
_geom_bond_site_symmetry_2
_geom_bond_publ_flag
Ru N6 1.742(10) . ?
Ru N4 1.989(7) . ?
Ru N3 2.053(8) . ?
Ru N1 2.053(7) . ?
Ru N5 2.066(8) . ?
Ru N2 2.112(8) . ?
O1 N6 1.130(10) . ?
N1 C7 1.314(11) . ?
N1 C6 1.405(12) . ?
N2 C12 1.327(12) . ?
N2 C8 1.374(11) . ?
N3 C13 1.344(12) . ?
N3 C17 1.373(12) . ?
N4 C18 1.333(12) . ?
N4 C22 1.363(12) . ?
N5 C27 1.337(12) . ?
N5 C23 1.380(11) . ?
N7 C7 1.321(11) . ?
N7 C1 1.380(12) . ?
N7 H7 0.8600 . ?
C1 C2 1.383(14) . ?
C1 C6 1.396(13) . ?
C2 C3 1.370(16) . ?
C2 H2 0.9300 . ?
C3 C4 1.398(16) . ?
C3 H3 0.9300 . ?
C4 C5 1.397(14) . ?
C4 H4 0.9300 . ?
C5 C6 1.373(14) . ?
C5 H5 0.9300 . ?
C7 C8 1.440(13) . ?
C8 C9 1.366(13) . ?
C9 C10 1.404(14) . ?
C9 H9 0.9300 . ?
C10 C11 1.362(14) . ?
C10 H10 0.9300 . ?
C11 C12 1.352(14) . ?
C11 H11 0.9300 . ?
C12 H12 0.9300 . ?
C13 C14 1.343(14) . ?
C13 H13 0.9300 . ?
C14 C15 1.355(15) . ?
C14 H14 0.9300 . ?
C15 C16 1.364(15) . ?
C15 H15 0.9300 . ?
C16 C17 1.368(14) . ?
C16 H16 0.9300 . ?
C17 C18 1.468(14) . ?
C18 C19 1.387(13) . ?
C19 C20 1.354(15) . ?
C19 H19 0.9300 . ?
C20 C21 1.373(15) . ?
C20 H20 0.9300 . ?
C21 C22 1.350(13) . ?
C21 H21 0.9300 . ?
C22 C23 1.470(14) . ?
C23 C24 1.337(14) . ?
C24 C25 1.387(15) . ?
C24 H24 0.9300 . ?
C25 C26 1.362(15) . ?
C25 H25 0.9300 . ?
C26 C27 1.363(14) . ?
C26 H26 0.9300 . ?
C27 H27 0.9300 . ?
Cl1 O5 1.368(9) . ?
Cl1 O3 1.398(11) . ?
Cl1 O4 1.420(11) . ?
Cl1 O2 1.427(8) . ?
Cl2 O7 1.411(8) . ?
Cl2 O9 1.425(8) . ?
Cl2 O8 1.428(9) . ?
Cl2 O6 1.431(8) . ?
N8 O12 1.155(10) . ?
N8 O11 1.207(10) . ?
N8 O10 1.292(11) . ?
C28 C29 1.35(2) . ?
C28 C28 1.37(3) 2 ?
C28 H28 0.9300 . ?
C29 C30 1.38(2) . ?
C29 H29 0.9300 . ?
C30 C30 1.30(3) 2 ?
C30 H30 0.9300 . ?

loop_
_geom_torsion_atom_site_label_1
_geom_torsion_atom_site_label_2
_geom_torsion_atom_site_label_3
_geom_torsion_atom_site_label_4
_geom_torsion
_geom_torsion_site_symmetry_1
_geom_torsion_site_symmetry_2
_geom_torsion_site_symmetry_3
_geom_torsion_site_symmetry_4
_geom_torsion_publ_flag
N6 Ru N1 C7 -171.6(7) . . . . ?
N4 Ru N1 C7 12(2) . . . . ?
N3 Ru N1 C7 -78.2(7) . . . . ?
N5 Ru N1 C7 93.1(7) . . . . ?
N2 Ru N1 C7 3.1(7) . . . . ?
N6 Ru N1 C6 13.9(11) . . . . ?
N4 Ru N1 C6 -162.0(15) . . . . ?
N3 Ru N1 C6 107.3(10) . . . . ?
N5 Ru N1 C6 -81.4(11) . . . . ?
N2 Ru N1 C6 -171.4(11) . . . . ?
N6 Ru N2 C12 -140(2) . . . . ?
N4 Ru N2 C12 4.9(10) . . . . ?
N3 Ru N2 C12 -74.6(9) . . . . ?
N1 Ru N2 C12 -177.1(10) . . . . ?
N5 Ru N2 C12 84.8(9) . . . . ?
N6 Ru N2 C8 30(3) . . . . ?
N4 Ru N2 C8 174.8(7) . . . . ?
N3 Ru N2 C8 95.3(7) . . . . ?
N1 Ru N2 C8 -7.2(7) . . . . ?
N5 Ru N2 C8 -105.3(7) . . . . ?
N6 Ru N3 C13 85.7(9) . . . . ?
N4 Ru N3 C13 -178.1(9) . . . . ?
N1 Ru N3 C13 -10.3(9) . . . . ?
N5 Ru N3 C13 -165.5(8) . . . . ?
N2 Ru N3 C13 -86.4(9) . . . . ?
N6 Ru N3 C17 -97.4(7) . . . . ?
N4 Ru N3 C17 -1.2(7) . . . . ?
N1 Ru N3 C17 166.7(7) . . . . ?
N5 Ru N3 C17 11.4(13) . . . . ?
N2 Ru N3 C17 90.5(7) . . . . ?
N6 Ru N4 C18 90.9(8) . . . . ?
N3 Ru N4 C18 -0.3(7) . . . . ?
N1 Ru N4 C18 -93.2(18) . . . . ?
N5 Ru N4 C18 -175.8(8) . . . . ?
N2 Ru N4 C18 -84.1(7) . . . . ?
N6 Ru N4 C22 -89.7(8) . . . . ?
N3 Ru N4 C22 179.1(8) . . . . ?
N1 Ru N4 C22 86.2(19) . . . . ?
N5 Ru N4 C22 3.6(7) . . . . ?
N2 Ru N4 C22 95.3(8) . . . . ?
N6 Ru N5 C27 -81.6(9) . . . . ?
N4 Ru N5 C27 -177.5(9) . . . . ?
N3 Ru N5 C27 169.9(8) . . . . ?
N1 Ru N5 C27 14.5(9) . . . . ?
N2 Ru N5 C27 92.3(9) . . . . ?
N6 Ru N5 C23 91.3(7) . . . . ?
N4 Ru N5 C23 -4.6(7) . . . . ?
N3 Ru N5 C23 -17.2(13) . . . . ?
N1 Ru N5 C23 -172.6(7) . . . . ?
N2 Ru N5 C23 -94.8(7) . . . . ?
N4 Ru N6 O1 -117(9) . . . . ?
N3 Ru N6 O1 -37(9) . . . . ?
N1 Ru N6 O1 64(9) . . . . ?
N5 Ru N6 O1 163(9) . . . . ?
N2 Ru N6 O1 28(11) . . . . ?
C7 N7 C1 C2 175.8(13) . . . . ?
C7 N7 C1 C6 -1.1(12) . . . . ?
N7 C1 C2 C3 -178.3(12) . . . . ?
C6 C1 C2 C3 -2(2) . . . . ?
C1 C2 C3 C4 1(2) . . . . ?
C2 C3 C4 C5 0(2) . . . . ?
C3 C4 C5 C6 -1.6(19) . . . . ?
C4 C5 C6 C1 0.9(17) . . . . ?
C4 C5 C6 N1 177.9(11) . . . . ?
N7 C1 C6 C5 178.1(10) . . . . ?
C2 C1 C6 C5 0.9(18) . . . . ?
N7 C1 C6 N1 0.5(12) . . . . ?
C2 C1 C6 N1 -176.7(11) . . . . ?
C7 N1 C6 C5 -176.9(12) . . . . ?
Ru N1 C6 C5 -2(2) . . . . ?
C7 N1 C6 C1 0.3(12) . . . . ?
Ru N1 C6 C1 175.2(8) . . . . ?
C6 N1 C7 N7 -1.1(12) . . . . ?
Ru N1 C7 N7 -177.3(7) . . . . ?
C6 N1 C7 C8 177.5(9) . . . . ?
Ru N1 C7 C8 1.2(12) . . . . ?
C1 N7 C7 N1 1.4(12) . . . . ?
C1 N7 C7 C8 -177.0(10) . . . . ?
C12 N2 C8 C9 0.0(15) . . . . ?
Ru N2 C8 C9 -171.0(8) . . . . ?
C12 N2 C8 C7 -179.3(10) . . . . ?
Ru N2 C8 C7 9.8(11) . . . . ?
N1 C7 C8 C9 173.3(10) . . . . ?
N7 C7 C8 C9 -8.3(18) . . . . ?
N1 C7 C8 N2 -7.5(13) . . . . ?
N7 C7 C8 N2 170.9(10) . . . . ?
N2 C8 C9 C10 -0.7(16) . . . . ?
C7 C8 C9 C10 178.4(10) . . . . ?
C8 C9 C10 C11 0.9(17) . . . . ?
C9 C10 C11 C12 -0.4(19) . . . . ?
C8 N2 C12 C11 0.6(17) . . . . ?
Ru N2 C12 C11 170.2(9) . . . . ?
C10 C11 C12 N2 0(2) . . . . ?
C17 N3 C13 C14 -0.2(16) . . . . ?
Ru N3 C13 C14 176.7(9) . . . . ?
N3 C13 C14 C15 0.7(19) . . . . ?
C13 C14 C15 C16 -1(2) . . . . ?
C14 C15 C16 C17 1(2) . . . . ?
C15 C16 C17 N3 -0.3(17) . . . . ?
C15 C16 C17 C18 -180.0(11) . . . . ?
C13 N3 C17 C16 0.0(15) . . . . ?
Ru N3 C17 C16 -177.4(8) . . . . ?
C13 N3 C17 C18 179.7(9) . . . . ?
Ru N3 C17 C18 2.3(11) . . . . ?
C22 N4 C18 C19 2.5(15) . . . . ?
Ru N4 C18 C19 -178.1(7) . . . . ?
C22 N4 C18 C17 -177.7(9) . . . . ?
Ru N4 C18 C17 1.6(12) . . . . ?
C16 C17 C18 N4 177.1(10) . . . . ?
N3 C17 C18 N4 -2.6(13) . . . . ?
C16 C17 C18 C19 -3.2(18) . . . . ?
N3 C17 C18 C19 177.1(10) . . . . ?
N4 C18 C19 C20 -1.8(16) . . . . ?
C17 C18 C19 C20 178.5(11) . . . . ?
C18 C19 C20 C21 0.4(18) . . . . ?
C19 C20 C21 C22 0.4(18) . . . . ?
C20 C21 C22 N4 0.2(16) . . . . ?
C20 C21 C22 C23 -178.7(11) . . . . ?
C18 N4 C22 C21 -1.8(16) . . . . ?
Ru N4 C22 C21 178.9(7) . . . . ?
C18 N4 C22 C23 177.3(9) . . . . ?
Ru N4 C22 C23 -2.0(12) . . . . ?
C27 N5 C23 C24 1.2(15) . . . . ?
Ru N5 C23 C24 -172.4(8) . . . . ?
C27 N5 C23 C22 178.5(9) . . . . ?
Ru N5 C23 C22 4.9(11) . . . . ?
C21 C22 C23 C24 -5.9(19) . . . . ?
N4 C22 C23 C24 175.1(10) . . . . ?
C21 C22 C23 N5 176.9(10) . . . . ?
N4 C22 C23 N5 -2.0(13) . . . . ?
N5 C23 C24 C25 -1.2(17) . . . . ?
C22 C23 C24 C25 -178.3(10) . . . . ?
C23 C24 C25 C26 1.0(18) . . . . ?
C24 C25 C26 C27 -0.9(19) . . . . ?
C23 N5 C27 C26 -1.1(16) . . . . ?
Ru N5 C27 C26 171.5(8) . . . . ?
C25 C26 C27 N5 0.9(19) . . . . ?
C28 C28 C29 C30 5(4) 2 . . . ?
C28 C29 C30 C30 -3(4) . . . 2 ?
